data_7024425
loop_
_publ_author_name
'Wikstrom, Jeffrey P.'
'Filatov, Alexander S.'
'Mikhalyova, Elena A.'
'Shatruk, Michael'
'Foxman, Bruce M.'
'Rybak-Akimova, Elena V'

_publ_section_title
;
 Carbonate formation within a nickel dimer: synthesis of a coordinatively
 unsaturated bis(mu-hydroxo) dinickel complex and its reactivity toward
 carbon dioxide.
;
_journal_issue 10
_journal_name_full 'Dalton transactions (Cambridge, England : 2003)'
_journal_page_first 2504
_journal_page_last 2514
_journal_paper_doi 10.1039/b916832j
_journal_volume 39
_journal_year 2010
_chemical_formula_moiety 'C39 H60 Cl2 N6 Ni2 O14'
_chemical_formula_sum 'C39 H60 Cl2 N6 Ni2 O14'
_chemical_formula_weight 1025.25
_chemical_name_systematic
;
tetrakis(bis(2-pyridylmethyl)tert-butylamine)
bis(?-carbonato) tetranickel perchlorate
;
_space_group_IT_number 2
_symmetry_cell_setting triclinic
_symmetry_Int_Tables_number 2
_symmetry_space_group_name_Hall '-P 1'
_symmetry_space_group_name_H-M 'P -1'
_atom_sites_solution_hydrogens geom
_atom_sites_solution_primary direct
_atom_sites_solution_secondary difmap
_audit_creation_method SHELXL-97
_cell_angle_alpha 68.135(2)
_cell_angle_beta 67.785(2)
_cell_angle_gamma 68.303(2)
_cell_formula_units_Z 2
_cell_length_a 12.6880(14)
_cell_length_b 14.1872(15)
_cell_length_c 15.4415(17)
_cell_measurement_reflns_used 9712
_cell_measurement_temperature 173(2)
_cell_measurement_theta_max 28.18
_cell_measurement_theta_min 2.63
_cell_volume 2301.8(4)
_computing_cell_refinement 'SAINT Ver. 6.22 (Bruker-AXS, 2003)'
_computing_data_collection 'SMART Ver. 5.622 (Bruker-AXS, 2003)'
_computing_data_reduction 'SAINT Ver. 6.22'
_computing_molecular_graphics 'SHELXTL Ver. 6.14'
_computing_publication_material 'SHELXTL Ver. 6.14'
_computing_structure_refinement 'SHELXTL Ver. 6.14'
_computing_structure_solution 'SHELXTL Ver. 6.14 (Bruker-AXS, 2003)'
_diffrn_ambient_temperature 173(2)
_diffrn_measured_fraction_theta_full 0.993
_diffrn_measured_fraction_theta_max 0.907
_diffrn_measurement_device_type 'Bruker SMART APEX CCD area-detector'
_diffrn_measurement_method '0.30\% \w scans'
_diffrn_radiation_monochromator graphite
_diffrn_radiation_source 'fine-focus sealed tube'
_diffrn_radiation_type Mo-K\a
_diffrn_radiation_wavelength 0.71073
_diffrn_reflns_av_R_equivalents 0.0344
_diffrn_reflns_av_sigmaI/netI 0.0547
_diffrn_reflns_limit_h_max 16
_diffrn_reflns_limit_h_min -16
_diffrn_reflns_limit_k_max 18
_diffrn_reflns_limit_k_min -18
_diffrn_reflns_limit_l_max 20
_diffrn_reflns_limit_l_min -19
_diffrn_reflns_number 20206
_diffrn_reflns_theta_full 25.00
_diffrn_reflns_theta_max 28.25
_diffrn_reflns_theta_min 1.48
_diffrn_standards_number 0
_exptl_absorpt_coefficient_mu 1.004
_exptl_absorpt_correction_T_max 0.9609
_exptl_absorpt_correction_T_min 0.8722
_exptl_absorpt_correction_type multi-scan
_exptl_absorpt_process_details
;
SADABS (Bruker-AXS, 2003)
;
_exptl_crystal_colour blue
_exptl_crystal_density_diffrn 1.479
_exptl_crystal_density_method 'not measured'
_exptl_crystal_description block
_exptl_crystal_F_000 1076
_exptl_crystal_size_max 0.14
_exptl_crystal_size_mid 0.10
_exptl_crystal_size_min 0.04
_refine_diff_density_max 0.905
_refine_diff_density_min -0.444
_refine_diff_density_rms 0.119
_refine_ls_extinction_method none
_refine_ls_goodness_of_fit_ref 1.044
_refine_ls_hydrogen_treatment noref
_refine_ls_matrix_type full
_refine_ls_number_parameters 580
_refine_ls_number_reflns 10339
_refine_ls_number_restraints 0
_refine_ls_restrained_S_all 1.044
_refine_ls_R_factor_all 0.0695
_refine_ls_R_factor_gt 0.0520
_refine_ls_shift/su_max 0.000
_refine_ls_shift/su_mean 0.000
_refine_ls_structure_factor_coef Fsqd
_refine_ls_weighting_details 'calc w=1/[\s^2^(Fo^2^)+(0.0785P)^2^+0.6970P] where P=(Fo^2^+2Fc^2^)/3'
_refine_ls_weighting_scheme calc
_refine_ls_wR_factor_gt 0.1295
_refine_ls_wR_factor_ref 0.1507
_reflns_number_gt 8158
_reflns_number_total 10339
_reflns_threshold_expression I>2\s(I)
_cod_data_source_file b916832j.txt
_cod_data_source_block 3
_cod_depositor_comments
;
The following automatic conversions were performed:

'_symmetry_cell_setting' value 'Triclinic' changed to 'triclinic'
according to /home/saulius/struct/CIF-dictionaries/cif_core.dic
dictionary named 'cif_core.dic' version 2.4.2 from 2011-04-26.

Automatic conversion script
Id: cif_fix_values 1891 2012-01-12 08:04:46Z andrius 
;
_cod_original_sg_symbol_Hall '-P 1 '
_cod_original_sg_symbol_H-M 'P -1 '
_cod_database_code 7024425

loop_
_symmetry_equiv_pos_as_xyz
'x, y, z'
'-x, -y, -z'

loop_
_atom_site_label
_atom_site_type_symbol
_atom_site_fract_x
_atom_site_fract_y
_atom_site_fract_z
_atom_site_U_iso_or_equiv
_atom_site_adp_type
_atom_site_occupancy
_atom_site_symmetry_multiplicity
_atom_site_calc_flag
_atom_site_refinement_flags
Ni1 Ni 0.86716(3) 1.07443(3) 0.51399(3) 0.02327(11) Uani 1 1 d .
Ni2 Ni 0.76938(3) 0.77499(3) 0.86040(3) 0.02445(11) Uani 1 1 d .
Cl1 Cl 0.26362(9) 0.73375(8) 0.94938(8) 0.0506(3) Uani 1 1 d .
Cl2 Cl 0.24782(8) 0.36713(6) 0.62882(7) 0.0401(2) Uani 1 1 d .
N1 N 0.8903(2) 1.18203(19) 0.55860(19) 0.0275(5) Uani 1 1 d .
N2 N 0.8217(2) 1.0031(2) 0.44536(19) 0.0271(5) Uani 1 1 d .
N3 N 0.7744(2) 1.21419(19) 0.42769(18) 0.0252(5) Uani 1 1 d .
N4 N 0.9160(2) 0.65387(19) 0.87747(18) 0.0267(5) Uani 1 1 d .
N5 N 0.6557(2) 0.7273(2) 0.99752(19) 0.0290(6) Uani 1 1 d .
N6 N 0.7182(2) 0.6485(2) 0.84225(19) 0.0314(6) Uani 1 1 d .
O1 O 0.77249(18) 0.98952(16) 0.65619(15) 0.0264(4) Uani 1 1 d .
O2 O 0.96245(18) 0.93900(16) 0.58963(15) 0.0260(4) Uani 1 1 d .
O3 O 0.88015(18) 0.83092(16) 0.72605(14) 0.0260(4) Uani 1 1 d .
O4 O 0.63574(19) 0.89817(18) 0.81640(17) 0.0340(5) Uani 1 1 d .
H4 H 0.6652 0.9392 0.7647 0.051 Uiso 1 1 calc R
O5 O 0.8058(2) 0.87264(18) 0.91601(17) 0.0345(5) Uani 1 1 d .
H5 H 0.8430 0.8428 0.9582 0.052 Uiso 1 1 calc R
O6 O 0.3292(3) 0.8089(2) 0.9179(2) 0.0611(8) Uani 1 1 d .
O7 O 0.1647(3) 0.7813(3) 0.9074(2) 0.0628(8) Uani 1 1 d .
O8 O 0.3360(3) 0.6401(3) 0.9212(3) 0.0876(12) Uani 1 1 d .
O9 O 0.2173(3) 0.7073(3) 1.0534(3) 0.0758(10) Uani 1 1 d .
O10 O 0.2777(3) 0.3687(2) 0.5289(2) 0.0652(9) Uani 1 1 d .
O11 O 0.2891(3) 0.4442(2) 0.6357(3) 0.0702(10) Uani 1 1 d .
O12 O 0.1220(3) 0.3905(2) 0.6680(2) 0.0611(8) Uani 1 1 d .
O13 O 0.3033(3) 0.2650(2) 0.6812(2) 0.0553(8) Uani 1 1 d .
C1 C 0.9169(3) 1.1688(3) 0.6391(2) 0.0348(7) Uani 1 1 d .
H1 H 0.9272 1.1007 0.6836 0.042 Uiso 1 1 calc R
C2 C 0.9300(4) 1.2487(3) 0.6606(3) 0.0441(9) Uani 1 1 d .
H2 H 0.9457 1.2370 0.7197 0.053 Uiso 1 1 calc R
C3 C 0.9196(4) 1.3471(3) 0.5936(3) 0.0454(9) Uani 1 1 d .
H3 H 0.9314 1.4033 0.6050 0.054 Uiso 1 1 calc R
C4 C 0.8920(3) 1.3623(3) 0.5099(3) 0.0369(8) Uani 1 1 d .
H4A H 0.8845 1.4291 0.4633 0.044 Uiso 1 1 calc R
C5 C 0.8756(3) 1.2786(2) 0.4952(2) 0.0273(6) Uani 1 1 d .
C6 C 0.8435(3) 1.2893(2) 0.4069(2) 0.0276(6) Uani 1 1 d .
H6A H 0.7963 1.3623 0.3848 0.033 Uiso 1 1 calc R
H6B H 0.9165 1.2757 0.3537 0.033 Uiso 1 1 calc R
C7 C 0.6406(3) 1.2599(3) 0.4695(3) 0.0325(7) Uani 1 1 d .
C8 C 0.5882(3) 1.3548(3) 0.3940(3) 0.0458(9) Uani 1 1 d .
H8A H 0.5046 1.3844 0.4240 0.069 Uiso 1 1 calc R
H8B H 0.5957 1.3318 0.3390 0.069 Uiso 1 1 calc R
H8C H 0.6309 1.4085 0.3711 0.069 Uiso 1 1 calc R
C9 C 0.6187(3) 1.2937(3) 0.5592(3) 0.0458(9) Uani 1 1 d .
H9A H 0.6548 1.2341 0.6063 0.069 Uiso 1 1 calc R
H9B H 0.5335 1.3167 0.5887 0.069 Uiso 1 1 calc R
H9C H 0.6537 1.3520 0.5402 0.069 Uiso 1 1 calc R
C10 C 0.5761(3) 1.1749(3) 0.5007(3) 0.0419(9) Uani 1 1 d .
H10A H 0.6118 1.1121 0.5457 0.063 Uiso 1 1 calc R
H10B H 0.5828 1.1565 0.4432 0.063 Uiso 1 1 calc R
H10C H 0.4926 1.2018 0.5329 0.063 Uiso 1 1 calc R
C11 C 0.8018(3) 1.1797(2) 0.3391(2) 0.0295(7) Uani 1 1 d .
H11A H 0.8837 1.1808 0.2994 0.035 Uiso 1 1 calc R
H11B H 0.7479 1.2296 0.2994 0.035 Uiso 1 1 calc R
C12 C 0.7884(3) 1.0699(2) 0.3662(2) 0.0304(7) Uani 1 1 d .
C13 C 0.7468(4) 1.0388(3) 0.3131(3) 0.0409(8) Uani 1 1 d .
H13 H 0.7255 1.0865 0.2563 0.049 Uiso 1 1 calc R
C14 C 0.7369(4) 0.9367(3) 0.3448(3) 0.0451(9) Uani 1 1 d .
H14 H 0.7079 0.9137 0.3099 0.054 Uiso 1 1 calc R
C15 C 0.7691(3) 0.8686(3) 0.4266(3) 0.0402(8) Uani 1 1 d .
H15 H 0.7614 0.7987 0.4497 0.048 Uiso 1 1 calc R
C16 C 0.8124(3) 0.9040(3) 0.4741(2) 0.0333(7) Uani 1 1 d .
H16 H 0.8370 0.8565 0.5296 0.040 Uiso 1 1 calc R
C17 C 0.8711(3) 0.9167(2) 0.6602(2) 0.0224(6) Uani 1 1 d .
C18 C 0.6462(3) 0.7452(3) 1.0810(2) 0.0348(7) Uani 1 1 d .
H18 H 0.6963 0.7821 1.0793 0.042 Uiso 1 1 calc R
C19 C 0.5669(3) 0.7120(3) 1.1678(3) 0.0428(9) Uani 1 1 d .
H19 H 0.5631 0.7251 1.2251 0.051 Uiso 1 1 calc R
C20 C 0.4930(4) 0.6593(4) 1.1703(3) 0.0544(11) Uani 1 1 d .
H20 H 0.4369 0.6363 1.2292 0.065 Uiso 1 1 calc R
C21 C 0.5021(4) 0.6406(4) 1.0860(3) 0.0517(10) Uani 1 1 d .
H21 H 0.4524 0.6041 1.0862 0.062 Uiso 1 1 calc R
C22 C 0.5845(3) 0.6756(3) 1.0008(2) 0.0353(7) Uani 1 1 d .
C23 C 0.5954(3) 0.6579(3) 0.9072(2) 0.0399(8) Uani 1 1 d .
H23A H 0.5729 0.5927 0.9217 0.048 Uiso 1 1 calc R
H23B H 0.5404 0.7174 0.8737 0.048 Uiso 1 1 calc R
C24 C 0.7231(3) 0.6467(3) 0.7416(2) 0.0373(8) Uani 1 1 d .
C25 C 0.6715(4) 0.5608(3) 0.7475(3) 0.0479(10) Uani 1 1 d .
H25A H 0.6827 0.5590 0.6817 0.072 Uiso 1 1 calc R
H25B H 0.5869 0.5769 0.7815 0.072 Uiso 1 1 calc R
H25C H 0.7120 0.4922 0.7831 0.072 Uiso 1 1 calc R
C26 C 0.6513(4) 0.7534(3) 0.6922(3) 0.0434(9) Uani 1 1 d .
H26A H 0.6848 0.8092 0.6843 0.065 Uiso 1 1 calc R
H26B H 0.5691 0.7670 0.7325 0.065 Uiso 1 1 calc R
H26C H 0.6539 0.7523 0.6283 0.065 Uiso 1 1 calc R
C27 C 0.8518(3) 0.6278(3) 0.6798(3) 0.0407(8) Uani 1 1 d .
H27A H 0.8972 0.5577 0.7087 0.061 Uiso 1 1 calc R
H27B H 0.8853 0.6814 0.6771 0.061 Uiso 1 1 calc R
H27C H 0.8555 0.6322 0.6139 0.061 Uiso 1 1 calc R
C28 C 0.7959(3) 0.5492(3) 0.8892(2) 0.0365(8) Uani 1 1 d .
H28A H 0.8080 0.4927 0.8607 0.044 Uiso 1 1 calc R
H28B H 0.7555 0.5275 0.9594 0.044 Uiso 1 1 calc R
C29 C 0.9136(3) 0.5605(2) 0.8773(2) 0.0328(7) Uani 1 1 d .
C30 C 1.0158(4) 0.4771(3) 0.8693(3) 0.0458(9) Uani 1 1 d .
H30 H 1.0130 0.4114 0.8687 0.055 Uiso 1 1 calc R
C31 C 1.1199(4) 0.4912(3) 0.8625(3) 0.0494(10) Uani 1 1 d .
H31 H 1.1901 0.4351 0.8569 0.059 Uiso 1 1 calc R
C32 C 1.1230(3) 0.5867(3) 0.8635(2) 0.0412(8) Uani 1 1 d .
H32 H 1.1945 0.5974 0.8597 0.049 Uiso 1 1 calc R
C33 C 1.0198(3) 0.6661(3) 0.8703(2) 0.0316(7) Uani 1 1 d .
H33 H 1.0216 0.7326 0.8700 0.038 Uiso 1 1 calc R
C34 C 0.8254(4) 0.9752(3) 0.8645(3) 0.0427(9) Uani 1 1 d .
H34A H 0.8079 0.9986 0.8013 0.051 Uiso 1 1 calc R
H34B H 0.9098 0.9700 0.8511 0.051 Uiso 1 1 calc R
C35 C 0.7523(4) 1.0552(3) 0.9185(4) 0.0608(12) Uani 1 1 d .
H35A H 0.6688 1.0581 0.9353 0.091 Uiso 1 1 calc R
H35B H 0.7648 1.1243 0.8779 0.091 Uiso 1 1 calc R
H35C H 0.7749 1.0363 0.9781 0.091 Uiso 1 1 calc R
C36 C 0.5285(3) 0.9566(3) 0.8691(3) 0.0453(9) Uani 1 1 d .
H36A H 0.5469 1.0026 0.8933 0.054 Uiso 1 1 calc R
H36B H 0.4895 0.9071 0.9262 0.054 Uiso 1 1 calc R
C37 C 0.4467(4) 1.0218(4) 0.8092(3) 0.0596(12) Uani 1 1 d .
H37A H 0.4812 1.0763 0.7569 0.089 Uiso 1 1 calc R
H37B H 0.3716 1.0552 0.8497 0.089 Uiso 1 1 calc R
H37C H 0.4329 0.9773 0.7812 0.089 Uiso 1 1 calc R
O14 O 0.9341(3) 0.7953(3) 0.0409(2) 0.0610(8) Uani 1 1 d .
H14A H 1.0068 0.7801 0.0129 0.092 Uiso 1 1 calc R
C38 C 0.9457(5) 0.9106(4) 0.1184(4) 0.0692(13) Uani 1 1 d .
H38A H 1.0281 0.9068 0.0802 0.104 Uiso 1 1 calc R
H38B H 0.9347 0.9149 0.1832 0.104 Uiso 1 1 calc R
H38C H 0.8938 0.9732 0.0858 0.104 Uiso 1 1 calc R
C39 C 0.9159(4) 0.8141(4) 0.1273(3) 0.0556(11) Uani 1 1 d .
H39A H 0.9636 0.7523 0.1658 0.067 Uiso 1 1 calc R
H39B H 0.8317 0.8202 0.1643 0.067 Uiso 1 1 calc R

loop_
_atom_site_aniso_label
_atom_site_aniso_U_11
_atom_site_aniso_U_22
_atom_site_aniso_U_33
_atom_site_aniso_U_23
_atom_site_aniso_U_13
_atom_site_aniso_U_12
Ni1 0.0258(2) 0.01986(19) 0.0241(2) -0.00271(15) -0.00821(16) -0.00802(15)
Ni2 0.0235(2) 0.0222(2) 0.0253(2) -0.00309(15) -0.00579(16) -0.00796(15)
Cl1 0.0451(5) 0.0467(5) 0.0690(7) -0.0161(5) -0.0179(5) -0.0195(4)
Cl2 0.0389(5) 0.0266(4) 0.0587(6) -0.0137(4) -0.0191(4) -0.0049(3)
N1 0.0296(14) 0.0229(12) 0.0293(13) -0.0044(10) -0.0092(11) -0.0078(11)
N2 0.0272(13) 0.0248(13) 0.0291(13) -0.0043(10) -0.0080(11) -0.0094(10)
N3 0.0223(12) 0.0238(12) 0.0301(13) -0.0066(10) -0.0082(10) -0.0067(10)
N4 0.0298(14) 0.0237(12) 0.0219(12) -0.0024(10) -0.0066(10) -0.0065(11)
N5 0.0280(13) 0.0293(14) 0.0276(13) -0.0042(11) -0.0076(11) -0.0091(11)
N6 0.0388(15) 0.0312(14) 0.0267(13) -0.0031(11) -0.0073(12) -0.0187(12)
O1 0.0243(11) 0.0246(10) 0.0266(11) -0.0028(9) -0.0075(9) -0.0062(9)
O2 0.0266(11) 0.0219(10) 0.0262(11) -0.0017(8) -0.0057(9) -0.0093(9)
O3 0.0268(11) 0.0210(10) 0.0251(11) -0.0003(8) -0.0058(9) -0.0082(8)
O4 0.0263(11) 0.0319(12) 0.0325(12) -0.0028(10) -0.0046(9) -0.0051(10)
O5 0.0430(14) 0.0292(12) 0.0348(13) -0.0067(10) -0.0107(11) -0.0155(11)
O6 0.0570(19) 0.0486(17) 0.085(2) -0.0105(16) -0.0239(17) -0.0260(15)
O7 0.0524(18) 0.084(2) 0.064(2) -0.0186(17) -0.0214(15) -0.0267(17)
O8 0.057(2) 0.068(2) 0.153(4) -0.059(2) -0.017(2) -0.0170(18)
O9 0.094(3) 0.068(2) 0.065(2) -0.0025(17) -0.025(2) -0.035(2)
O10 0.081(2) 0.0578(19) 0.0549(19) -0.0237(15) -0.0097(17) -0.0174(17)
O11 0.086(2) 0.0327(15) 0.118(3) -0.0188(16) -0.056(2) -0.0163(15)
O12 0.0409(16) 0.065(2) 0.066(2) -0.0107(16) -0.0139(14) -0.0100(15)
O13 0.0560(18) 0.0294(13) 0.082(2) -0.0082(13) -0.0325(16) -0.0062(13)
C1 0.0426(19) 0.0327(17) 0.0319(17) -0.0054(14) -0.0170(15) -0.0098(15)
C2 0.056(2) 0.045(2) 0.044(2) -0.0140(17) -0.0259(19) -0.0126(18)
C3 0.054(2) 0.0339(19) 0.063(3) -0.0191(18) -0.027(2) -0.0118(17)
C4 0.0410(19) 0.0248(16) 0.047(2) -0.0059(14) -0.0167(16) -0.0102(14)
C5 0.0279(15) 0.0230(15) 0.0315(16) -0.0067(12) -0.0082(13) -0.0081(12)
C6 0.0299(16) 0.0209(14) 0.0309(16) -0.0033(12) -0.0082(13) -0.0096(12)
C7 0.0244(16) 0.0297(16) 0.0420(19) -0.0092(14) -0.0093(14) -0.0060(13)
C8 0.0341(19) 0.037(2) 0.061(3) -0.0069(18) -0.0211(18) -0.0024(16)
C9 0.0318(19) 0.061(3) 0.048(2) -0.0280(19) -0.0054(16) -0.0079(18)
C10 0.0278(17) 0.0388(19) 0.057(2) -0.0146(17) -0.0072(16) -0.0099(15)
C11 0.0373(17) 0.0253(15) 0.0273(15) -0.0033(12) -0.0120(13) -0.0106(13)
C12 0.0346(17) 0.0264(15) 0.0329(17) -0.0061(13) -0.0124(14) -0.0100(13)
C13 0.058(2) 0.0345(18) 0.0389(19) -0.0043(15) -0.0265(18) -0.0148(17)
C14 0.061(3) 0.043(2) 0.048(2) -0.0118(17) -0.026(2) -0.0209(19)
C15 0.054(2) 0.0308(18) 0.046(2) -0.0046(15) -0.0195(18) -0.0227(16)
C16 0.0406(19) 0.0280(16) 0.0334(17) -0.0037(13) -0.0121(15) -0.0144(14)
C17 0.0266(15) 0.0208(14) 0.0227(14) -0.0044(11) -0.0097(12) -0.0083(11)
C18 0.0351(18) 0.0358(18) 0.0320(17) -0.0078(14) -0.0079(14) -0.0108(15)
C19 0.043(2) 0.053(2) 0.0282(17) -0.0097(16) -0.0073(15) -0.0122(18)
C20 0.052(2) 0.076(3) 0.0289(19) -0.0060(19) 0.0042(17) -0.034(2)
C21 0.049(2) 0.069(3) 0.041(2) -0.0069(19) -0.0018(18) -0.038(2)
C22 0.0348(18) 0.0430(19) 0.0273(16) -0.0053(14) -0.0041(14) -0.0185(15)
C23 0.0387(19) 0.053(2) 0.0332(18) -0.0097(16) -0.0023(15) -0.0281(18)
C24 0.049(2) 0.0402(19) 0.0314(17) -0.0083(14) -0.0095(15) -0.0242(17)
C25 0.060(3) 0.053(2) 0.043(2) -0.0108(18) -0.0095(19) -0.035(2)
C26 0.049(2) 0.051(2) 0.0332(18) -0.0082(16) -0.0101(16) -0.0209(18)
C27 0.047(2) 0.044(2) 0.0349(18) -0.0128(16) -0.0072(16) -0.0190(17)
C28 0.052(2) 0.0257(16) 0.0322(17) -0.0022(13) -0.0087(16) -0.0189(15)
C29 0.046(2) 0.0222(15) 0.0270(16) -0.0016(12) -0.0108(14) -0.0103(14)
C30 0.061(3) 0.0231(17) 0.048(2) -0.0097(15) -0.0208(19) -0.0001(17)
C31 0.050(2) 0.039(2) 0.044(2) -0.0115(17) -0.0200(19) 0.0129(18)
C32 0.0355(19) 0.043(2) 0.0345(18) -0.0063(16) -0.0137(15) 0.0005(16)
C33 0.0312(17) 0.0334(17) 0.0260(16) -0.0039(13) -0.0095(13) -0.0065(14)
C34 0.055(2) 0.0326(18) 0.043(2) -0.0117(16) -0.0071(18) -0.0198(17)
C35 0.063(3) 0.046(2) 0.072(3) -0.023(2) -0.015(2) -0.010(2)
C36 0.0277(18) 0.054(2) 0.041(2) -0.0147(18) -0.0045(15) 0.0004(16)
C37 0.046(2) 0.052(3) 0.068(3) -0.012(2) -0.023(2) 0.005(2)
O14 0.0569(19) 0.073(2) 0.066(2) -0.0258(17) -0.0279(16) -0.0136(18)
C38 0.082(4) 0.060(3) 0.069(3) -0.015(2) -0.021(3) -0.026(3)
C39 0.062(3) 0.058(3) 0.047(2) -0.011(2) -0.012(2) -0.022(2)

loop_
_atom_type_symbol
_atom_type_description
_atom_type_scat_dispersion_real
_atom_type_scat_dispersion_imag
_atom_type_scat_source
C C 0.0033 0.0016 'International Tables Vol C Tables 4.2.6.8 and 6.1.1.4'
H H 0.0000 0.0000 'International Tables Vol C Tables 4.2.6.8 and 6.1.1.4'
N N 0.0061 0.0033 'International Tables Vol C Tables 4.2.6.8 and 6.1.1.4'
O O 0.0106 0.0060 'International Tables Vol C Tables 4.2.6.8 and 6.1.1.4'
Cl Cl 0.1484 0.1585 'International Tables Vol C Tables 4.2.6.8 and 6.1.1.4'
Ni Ni 0.3393 1.1124 'International Tables Vol C Tables 4.2.6.8 and 6.1.1.4'

loop_
_geom_angle_atom_site_label_1
_geom_angle_atom_site_label_2
_geom_angle_atom_site_label_3
_geom_angle
_geom_angle_site_symmetry_1
_geom_angle_site_symmetry_3
_geom_angle_publ_flag
N1 Ni1 N2 164.26(10) . . yes
N1 Ni1 O2 99.43(9) . . yes
N2 Ni1 O2 96.23(9) . . yes
N1 Ni1 O2 91.74(9) . 2_776 yes
N2 Ni1 O2 89.55(9) . 2_776 yes
O2 Ni1 O2 79.80(8) . 2_776 yes
N1 Ni1 N3 81.95(10) . . yes
N2 Ni1 N3 82.33(10) . . yes
O2 Ni1 N3 176.86(9) . . yes
O2 Ni1 N3 97.36(9) 2_776 . yes
N1 Ni1 O1 97.92(9) . . yes
N2 Ni1 O1 90.75(9) . . yes
O2 Ni1 O1 61.88(8) . . yes
O2 Ni1 O1 141.48(8) 2_776 . yes
N3 Ni1 O1 120.83(9) . . yes
N1 Ni1 C17 102.20(10) . . yes
N2 Ni1 C17 92.01(10) . . yes
O2 Ni1 C17 30.94(9) . . yes
O2 Ni1 C17 110.43(9) 2_776 . yes
N3 Ni1 C17 151.62(10) . . yes
O1 Ni1 C17 31.07(8) . . yes
N4 Ni2 O3 83.97(9) . . yes
N4 Ni2 N5 97.93(10) . . yes
O3 Ni2 N5 176.55(9) . . yes
N4 Ni2 N6 80.99(10) . . yes
O3 Ni2 N6 105.03(9) . . yes
N5 Ni2 N6 78.16(10) . . yes
O8 Cl1 O6 111.0(2) . . ?
O8 Cl1 O9 108.8(2) . . ?
O6 Cl1 O9 109.9(2) . . ?
O8 Cl1 O7 110.6(2) . . ?
O6 Cl1 O7 108.28(19) . . ?
O9 Cl1 O7 108.2(2) . . ?
O11 Cl2 O13 108.97(18) . . ?
O11 Cl2 O12 109.3(2) . . ?
O13 Cl2 O12 110.78(19) . . ?
O11 Cl2 O10 110.1(2) . . ?
O13 Cl2 O10 108.86(19) . . ?
O12 Cl2 O10 108.8(2) . . ?
C1 N1 C5 118.6(3) . . ?
C1 N1 Ni1 129.1(2) . . ?
C5 N1 Ni1 112.3(2) . . ?
C12 N2 C16 118.7(3) . . ?
C12 N2 Ni1 112.7(2) . . ?
C16 N2 Ni1 128.3(2) . . ?
C6 N3 C11 110.4(2) . . ?
C6 N3 C7 112.0(2) . . ?
C11 N3 C7 112.5(2) . . ?
C6 N3 Ni1 101.24(17) . . ?
C11 N3 Ni1 100.35(17) . . ?
C7 N3 Ni1 119.30(19) . . ?
C29 N4 C33 118.6(3) . . ?
C29 N4 Ni2 116.0(2) . . ?
C33 N4 Ni2 124.2(2) . . ?
C22 N5 C18 118.1(3) . . ?
C22 N5 Ni2 115.1(2) . . ?
C18 N5 Ni2 126.8(2) . . ?
C23 N6 C28 107.8(3) . . ?
C23 N6 C24 110.1(3) . . ?
C28 N6 C24 111.0(3) . . ?
C23 N6 Ni2 102.5(2) . . ?
C28 N6 Ni2 102.80(19) . . ?
C24 N6 Ni2 121.55(19) . . ?
C17 O1 Ni1 88.34(16) . . ?
C17 O2 Ni1 94.96(17) . . ?
C17 O2 Ni1 162.83(19) . 2_776 ?
Ni1 O2 Ni1 100.20(8) . 2_776 ?
C17 O3 Ni2 134.1(2) . . ?
C36 O4 H4 109.5 . . ?
C34 O5 H5 109.5 . . ?
N1 C1 C2 123.2(3) . . ?
N1 C1 H1 118.4 . . ?
C2 C1 H1 118.4 . . ?
C1 C2 C3 118.3(3) . . ?
C1 C2 H2 120.9 . . ?
C3 C2 H2 120.9 . . ?
C4 C3 C2 119.3(3) . . ?
C4 C3 H3 120.4 . . ?
C2 C3 H3 120.4 . . ?
C3 C4 C5 119.0(3) . . ?
C3 C4 H4A 120.5 . . ?
C5 C4 H4A 120.5 . . ?
N1 C5 C4 121.5(3) . . ?
N1 C5 C6 116.2(3) . . ?
C4 C5 C6 122.3(3) . . ?
N3 C6 C5 111.7(2) . . ?
N3 C6 H6A 109.3 . . ?
C5 C6 H6A 109.3 . . ?
N3 C6 H6B 109.3 . . ?
C5 C6 H6B 109.3 . . ?
H6A C6 H6B 107.9 . . ?
C9 C7 C10 107.9(3) . . ?
C9 C7 C8 109.4(3) . . ?
C10 C7 C8 108.4(3) . . ?
C9 C7 N3 109.9(3) . . ?
C10 C7 N3 109.6(3) . . ?
C8 C7 N3 111.5(3) . . ?
C7 C8 H8A 109.5 . . ?
C7 C8 H8B 109.5 . . ?
H8A C8 H8B 109.5 . . ?
C7 C8 H8C 109.5 . . ?
H8A C8 H8C 109.5 . . ?
H8B C8 H8C 109.5 . . ?
C7 C9 H9A 109.5 . . ?
C7 C9 H9B 109.5 . . ?
H9A C9 H9B 109.5 . . ?
C7 C9 H9C 109.5 . . ?
H9A C9 H9C 109.5 . . ?
H9B C9 H9C 109.5 . . ?
C7 C10 H10A 109.5 . . ?
C7 C10 H10B 109.5 . . ?
H10A C10 H10B 109.5 . . ?
C7 C10 H10C 109.5 . . ?
H10A C10 H10C 109.5 . . ?
H10B C10 H10C 109.5 . . ?
N3 C11 C12 111.2(2) . . ?
N3 C11 H11A 109.4 . . ?
C12 C11 H11A 109.4 . . ?
N3 C11 H11B 109.4 . . ?
C12 C11 H11B 109.4 . . ?
H11A C11 H11B 108.0 . . ?
N2 C12 C13 121.8(3) . . ?
N2 C12 C11 115.2(3) . . ?
C13 C12 C11 123.0(3) . . ?
C14 C13 C12 118.4(3) . . ?
C14 C13 H13 120.8 . . ?
C12 C13 H13 120.8 . . ?
C15 C14 C13 120.0(3) . . ?
C15 C14 H14 120.0 . . ?
C13 C14 H14 120.0 . . ?
C16 C15 C14 118.4(3) . . ?
C16 C15 H15 120.8 . . ?
C14 C15 H15 120.8 . . ?
N2 C16 C15 122.7(3) . . ?
N2 C16 H16 118.7 . . ?
C15 C16 H16 118.7 . . ?
O3 C17 O2 121.5(3) . . ?
O3 C17 O1 124.2(3) . . ?
O2 C17 O1 114.4(2) . . ?
O3 C17 Ni1 172.9(2) . . ?
O2 C17 Ni1 54.10(14) . . ?
O1 C17 Ni1 60.59(14) . . ?
N5 C18 C19 122.6(3) . . ?
N5 C18 H18 118.7 . . ?
C19 C18 H18 118.7 . . ?
C18 C19 C20 118.9(3) . . ?
C18 C19 H19 120.6 . . ?
C20 C19 H19 120.6 . . ?
C21 C20 C19 119.0(3) . . ?
C21 C20 H20 120.5 . . ?
C19 C20 H20 120.5 . . ?
C20 C21 C22 119.3(4) . . ?
C20 C21 H21 120.4 . . ?
C22 C21 H21 120.4 . . ?
N5 C22 C21 122.2(3) . . ?
N5 C22 C23 117.2(3) . . ?
C21 C22 C23 120.6(3) . . ?
N6 C23 C22 111.2(3) . . ?
N6 C23 H23A 109.4 . . ?
C22 C23 H23A 109.4 . . ?
N6 C23 H23B 109.4 . . ?
C22 C23 H23B 109.4 . . ?
H23A C23 H23B 108.0 . . ?
C27 C24 C26 109.1(3) . . ?
C27 C24 N6 108.7(3) . . ?
C26 C24 N6 109.4(3) . . ?
C27 C24 C25 109.3(3) . . ?
C26 C24 C25 107.7(3) . . ?
N6 C24 C25 112.7(3) . . ?
C24 C25 H25A 109.5 . . ?
C24 C25 H25B 109.5 . . ?
H25A C25 H25B 109.5 . . ?
C24 C25 H25C 109.5 . . ?
H25A C25 H25C 109.5 . . ?
H25B C25 H25C 109.5 . . ?
C24 C26 H26A 109.5 . . ?
C24 C26 H26B 109.5 . . ?
H26A C26 H26B 109.5 . . ?
C24 C26 H26C 109.5 . . ?
H26A C26 H26C 109.5 . . ?
H26B C26 H26C 109.5 . . ?
C24 C27 H27A 109.5 . . ?
C24 C27 H27B 109.5 . . ?
H27A C27 H27B 109.5 . . ?
C24 C27 H27C 109.5 . . ?
H27A C27 H27C 109.5 . . ?
H27B C27 H27C 109.5 . . ?
N6 C28 C29 113.1(3) . . ?
N6 C28 H28A 109.0 . . ?
C29 C28 H28A 109.0 . . ?
N6 C28 H28B 109.0 . . ?
C29 C28 H28B 109.0 . . ?
H28A C28 H28B 107.8 . . ?
N4 C29 C30 121.2(3) . . ?
N4 C29 C28 116.7(3) . . ?
C30 C29 C28 122.0(3) . . ?
C31 C30 C29 119.2(3) . . ?
C31 C30 H30 120.4 . . ?
C29 C30 H30 120.4 . . ?
C30 C31 C32 120.0(3) . . ?
C30 C31 H31 120.0 . . ?
C32 C31 H31 120.0 . . ?
C33 C32 C31 118.1(4) . . ?
C33 C32 H32 120.9 . . ?
C31 C32 H32 120.9 . . ?
N4 C33 C32 122.9(3) . . ?
N4 C33 H33 118.5 . . ?
C32 C33 H33 118.5 . . ?
O5 C34 C35 113.2(3) . . ?
O5 C34 H34A 108.9 . . ?
C35 C34 H34A 108.9 . . ?
O5 C34 H34B 108.9 . . ?
C35 C34 H34B 108.9 . . ?
H34A C34 H34B 107.8 . . ?
C34 C35 H35A 109.5 . . ?
C34 C35 H35B 109.5 . . ?
H35A C35 H35B 109.5 . . ?
C34 C35 H35C 109.5 . . ?
H35A C35 H35C 109.5 . . ?
H35B C35 H35C 109.5 . . ?
O4 C36 C37 112.2(3) . . ?
O4 C36 H36A 109.2 . . ?
C37 C36 H36A 109.2 . . ?
O4 C36 H36B 109.2 . . ?
C37 C36 H36B 109.2 . . ?
H36A C36 H36B 107.9 . . ?
C36 C37 H37A 109.5 . . ?
C36 C37 H37B 109.5 . . ?
H37A C37 H37B 109.5 . . ?
C36 C37 H37C 109.5 . . ?
H37A C37 H37C 109.5 . . ?
H37B C37 H37C 109.5 . . ?
C39 O14 H14A 109.5 . . ?
C39 C38 H38A 109.5 . . ?
C39 C38 H38B 109.5 . . ?
H38A C38 H38B 109.5 . . ?
C39 C38 H38C 109.5 . . ?
H38A C38 H38C 109.5 . . ?
H38B C38 H38C 109.5 . . ?
O14 C39 C38 115.4(4) . . ?
O14 C39 H39A 108.4 . . ?
C38 C39 H39A 108.4 . . ?
O14 C39 H39B 108.4 . . ?
C38 C39 H39B 108.4 . . ?
H39A C39 H39B 107.5 . . ?

loop_
_geom_bond_atom_site_label_1
_geom_bond_atom_site_label_2
_geom_bond_distance
_geom_bond_site_symmetry_2
_geom_bond_publ_flag
Ni1 N1 2.039(3) . yes
Ni1 N2 2.042(3) . yes
Ni1 O2 2.049(2) . yes
Ni1 O2 2.139(2) 2_776 yes
Ni1 N3 2.141(3) . yes
Ni1 O1 2.196(2) . yes
Ni1 C17 2.519(3) . yes
Ni2 N4 2.038(3) . yes
Ni2 O3 2.074(2) . yes
Ni2 N5 2.090(3) . yes
Ni2 N6 2.258(3) . yes
Cl1 O8 1.423(3) . ?
Cl1 O6 1.424(3) . ?
Cl1 O9 1.438(4) . ?
Cl1 O7 1.454(3) . ?
Cl2 O11 1.426(3) . ?
Cl2 O13 1.432(3) . ?
Cl2 O12 1.433(3) . ?
Cl2 O10 1.436(3) . ?
N1 C1 1.338(4) . ?
N1 C5 1.349(4) . ?
N2 C12 1.342(4) . ?
N2 C16 1.344(4) . ?
N3 C6 1.493(4) . ?
N3 C11 1.498(4) . ?
N3 C7 1.545(4) . ?
N4 C29 1.337(4) . ?
N4 C33 1.349(4) . ?
N5 C22 1.335(4) . ?
N5 C18 1.358(4) . ?
N6 C23 1.489(4) . ?
N6 C28 1.495(4) . ?
N6 C24 1.540(4) . ?
O1 C17 1.301(3) . ?
O2 C17 1.300(3) . ?
O2 Ni1 2.139(2) 2_776 yes
O3 C17 1.262(3) . ?
O4 C36 1.426(4) . ?
O4 H4 0.8400 . ?
O5 C34 1.438(4) . ?
O5 H5 0.8400 . ?
C1 C2 1.373(5) . ?
C1 H1 0.9500 . ?
C2 C3 1.388(5) . ?
C2 H2 0.9500 . ?
C3 C4 1.384(5) . ?
C3 H3 0.9500 . ?
C4 C5 1.388(4) . ?
C4 H4A 0.9500 . ?
C5 C6 1.507(4) . ?
C6 H6A 0.9900 . ?
C6 H6B 0.9900 . ?
C7 C9 1.527(5) . ?
C7 C10 1.535(5) . ?
C7 C8 1.539(5) . ?
C8 H8A 0.9800 . ?
C8 H8B 0.9800 . ?
C8 H8C 0.9800 . ?
C9 H9A 0.9800 . ?
C9 H9B 0.9800 . ?
C9 H9C 0.9800 . ?
C10 H10A 0.9800 . ?
C10 H10B 0.9800 . ?
C10 H10C 0.9800 . ?
C11 C12 1.512(4) . ?
C11 H11A 0.9900 . ?
C11 H11B 0.9900 . ?
C12 C13 1.384(5) . ?
C13 C14 1.383(5) . ?
C13 H13 0.9500 . ?
C14 C15 1.373(5) . ?
C14 H14 0.9500 . ?
C15 C16 1.370(5) . ?
C15 H15 0.9500 . ?
C16 H16 0.9500 . ?
C18 C19 1.375(5) . ?
C18 H18 0.9500 . ?
C19 C20 1.382(6) . ?
C19 H19 0.9500 . ?
C20 C21 1.379(6) . ?
C20 H20 0.9500 . ?
C21 C22 1.389(5) . ?
C21 H21 0.9500 . ?
C22 C23 1.504(5) . ?
C23 H23A 0.9900 . ?
C23 H23B 0.9900 . ?
C24 C27 1.530(5) . ?
C24 C26 1.533(5) . ?
C24 C25 1.544(5) . ?
C25 H25A 0.9800 . ?
C25 H25B 0.9800 . ?
C25 H25C 0.9800 . ?
C26 H26A 0.9800 . ?
C26 H26B 0.9800 . ?
C26 H26C 0.9800 . ?
C27 H27A 0.9800 . ?
C27 H27B 0.9800 . ?
C27 H27C 0.9800 . ?
C28 C29 1.496(5) . ?
C28 H28A 0.9900 . ?
C28 H28B 0.9900 . ?
C29 C30 1.396(5) . ?
C30 C31 1.368(6) . ?
C30 H30 0.9500 . ?
C31 C32 1.376(6) . ?
C31 H31 0.9500 . ?
C32 C33 1.375(5) . ?
C32 H32 0.9500 . ?
C33 H33 0.9500 . ?
C34 C35 1.479(5) . ?
C34 H34A 0.9900 . ?
C34 H34B 0.9900 . ?
C35 H35A 0.9800 . ?
C35 H35B 0.9800 . ?
C35 H35C 0.9800 . ?
C36 C37 1.472(5) . ?
C36 H36A 0.9900 . ?
C36 H36B 0.9900 . ?
C37 H37A 0.9800 . ?
C37 H37B 0.9800 . ?
C37 H37C 0.9800 . ?
O14 C39 1.375(5) . ?
O14 H14A 0.8400 . ?
C38 C39 1.496(6) . ?
C38 H38A 0.9800 . ?
C38 H38B 0.9800 . ?
C38 H38C 0.9800 . ?
C39 H39A 0.9900 . ?
C39 H39B 0.9900 . ?
